data_4338542
loop_
_publ_author_name
'Li, Pei-Xin'
'Hu, Chun-Li'
'Lin, Qi-Pu'
'Zhao, Na'
'Mao, Jiang-Gao'

_publ_section_title
;
 New Types of 3D Organically Templated Zn^2+^/Cd^2+^--Cu^+^
 Mixed Metal Sulfites
;
_journal_coden_ASTM INOCAJ
_journal_issue 12
_journal_name_full 'Inorganic Chemistry'
_journal_page_first 5454
_journal_page_last 5461
_journal_paper_doi 10.1021/ic900487j
_journal_volume 48
_journal_year 2009
_chemical_formula_sum 'C4 H12 Cd Cu4 N4 O12 S4'
_chemical_formula_weight 762.95
_space_group_IT_number 50
_symmetry_cell_setting orthorhombic
_symmetry_space_group_name_Hall '-P 2ab 2b'
_symmetry_space_group_name_H-M 'P b a n :2'
_atom_sites_solution_hydrogens none
_atom_sites_solution_primary direct
_atom_sites_solution_secondary difmap
_audit_creation_method SHELXL-97
_cell_angle_alpha 90.00
_cell_angle_beta 90.00
_cell_angle_gamma 90.00
_cell_formula_units_Z 2
_cell_length_a 10.318(5)
_cell_length_b 10.981(5)
_cell_length_c 7.066(3)
_cell_measurement_reflns_used 2294
_cell_measurement_temperature 293(2)
_cell_measurement_theta_max 27.4719
_cell_measurement_theta_min 2.7084
_cell_volume 800.6(6)
_computing_structure_refinement 'SHELXL-97 (Sheldrick, 1997)'
_computing_structure_solution 'SHELXS-97 (Sheldrick, 1990)'
_diffrn_ambient_temperature 293(2)
_diffrn_detector_area_resol_mean 28.5714
_diffrn_measured_fraction_theta_full 0.994
_diffrn_measured_fraction_theta_max 0.994
_diffrn_measurement_device_type Saturn70
_diffrn_measurement_method CCD_Profile_fitting
_diffrn_radiation_monochromator graphite
_diffrn_radiation_source 'fine-focus sealed tube'
_diffrn_radiation_type MoK\a
_diffrn_radiation_wavelength 0.71073
_diffrn_reflns_av_R_equivalents 0.0316
_diffrn_reflns_av_sigmaI/netI 0.0190
_diffrn_reflns_limit_h_max 13
_diffrn_reflns_limit_h_min -10
_diffrn_reflns_limit_k_max 14
_diffrn_reflns_limit_k_min -12
_diffrn_reflns_limit_l_max 9
_diffrn_reflns_limit_l_min -9
_diffrn_reflns_number 1102
_diffrn_reflns_theta_full 27.49
_diffrn_reflns_theta_max 27.49
_diffrn_reflns_theta_min 3.71
_exptl_absorpt_coefficient_mu 7.132
_exptl_absorpt_correction_T_max 1.0000
_exptl_absorpt_correction_T_min 0.8899
_exptl_absorpt_correction_type multi-scan
_exptl_crystal_colour Colorless
_exptl_crystal_density_diffrn 3.331
_exptl_crystal_density_method 'not measured'
_exptl_crystal_description block
_exptl_crystal_F_000 776
_exptl_crystal_size_max 0.0400
_exptl_crystal_size_mid 0.0300
_exptl_crystal_size_min 0.0200
_refine_diff_density_max 0.828
_refine_diff_density_min -0.719
_refine_diff_density_rms 0.172
_refine_ls_extinction_method none
_refine_ls_goodness_of_fit_ref 1.359
_refine_ls_hydrogen_treatment none
_refine_ls_matrix_type full
_refine_ls_number_parameters 67
_refine_ls_number_reflns 924
_refine_ls_number_restraints 0
_refine_ls_restrained_S_all 1.359
_refine_ls_R_factor_all 0.0387
_refine_ls_R_factor_gt 0.0371
_refine_ls_shift/su_max 0.000
_refine_ls_shift/su_mean 0.000
_refine_ls_structure_factor_coef Fsqd
_refine_ls_weighting_details 'calc w=1/[\s^2^(Fo^2^)+(0.0000P)^2^+10.0318P] where P=(Fo^2^+2Fc^2^)/3'
_refine_ls_weighting_scheme calc
_refine_ls_wR_factor_gt 0.0816
_refine_ls_wR_factor_ref 0.0821
_reflns_number_gt 898
_reflns_number_total 927
_reflns_threshold_expression >2sigma(I)
_cod_data_source_file ic900487j_si_002.cif
_cod_data_source_block Cd-Cu-SO3
_cod_depositor_comments
;
The following automatic conversions were performed:

'_exptl_absorpt_correction_type' value 'Multi-scan' changed to
'multi-scan' according to
/usr/data/users/saulius/automatic-downloads/retrospective/ACS/lib/dictionaries/cif_core.dic
dictionary named 'cif_core.dic' version 2.4.2 from 2011-04-26.

Automatic conversion script
Id: cif_fix_values 2281 2013-09-26 08:29:07Z andrius 
;
_cod_original_sg_symbol_H-M Pban
_cod_database_code 4338542

loop_
_symmetry_equiv_pos_as_xyz
'x, y, z'
'-x+1/2, -y+1/2, z'
'x, -y+1/2, -z'
'-x+1/2, y, -z'
'-x, -y, -z'
'x-1/2, y-1/2, -z'
'-x, y-1/2, z'
'x-1/2, -y, z'

loop_
_atom_site_label
_atom_site_type_symbol
_atom_site_fract_x
_atom_site_fract_y
_atom_site_fract_z
_atom_site_U_iso_or_equiv
_atom_site_adp_type
_atom_site_occupancy
_atom_site_symmetry_multiplicity
_atom_site_calc_flag
_atom_site_refinement_flags
Cd1 Cd 0.2500 0.2500 0.0000 0.0127(2) Uani 1 4 d S
Cu1 Cu 0.40166(8) 0.10849(7) 0.61459(10) 0.0171(2) Uani 1 1 d .
S1 S 0.40394(14) 0.11115(13) 0.30972(19) 0.0116(3) Uani 1 1 d .
O1 O 0.4456(4) 0.2314(4) 0.2225(6) 0.0178(9) Uani 1 1 d .
O2 O 0.2710(4) 0.0916(4) 0.2201(6) 0.0144(9) Uani 1 1 d .
O3 O 0.4902(5) 0.0146(4) 0.2272(5) 0.0155(9) Uani 1 1 d .
C1 C 0.2512(10) -0.1804(6) 0.1747(11) 0.0318(16) Uani 1 1 d .
N1 N 0.3311(10) -0.1430(9) 0.0077(19) 0.023(2) Uani 0.50 1 d P

loop_
_atom_site_aniso_label
_atom_site_aniso_U_11
_atom_site_aniso_U_22
_atom_site_aniso_U_33
_atom_site_aniso_U_23
_atom_site_aniso_U_13
_atom_site_aniso_U_12
Cd1 0.0184(4) 0.0106(4) 0.0091(4) 0.000 0.000 0.000
Cu1 0.0217(4) 0.0184(4) 0.0111(3) 0.0002(3) 0.0006(3) 0.0047(3)
S1 0.0137(7) 0.0126(6) 0.0086(6) 0.0010(5) 0.0013(5) 0.0047(6)
O1 0.023(2) 0.010(2) 0.021(2) 0.0006(17) 0.0056(18) 0.0033(18)
O2 0.007(2) 0.0187(19) 0.018(2) 0.0008(17) -0.0006(16) 0.0015(16)
O3 0.018(2) 0.013(2) 0.0154(18) -0.0002(16) 0.0014(17) 0.0072(18)
C1 0.039(4) 0.019(3) 0.038(4) -0.005(3) 0.006(4) -0.006(4)
N1 0.016(5) 0.009(4) 0.043(6) -0.007(5) 0.005(5) -0.009(4)

loop_
_atom_type_symbol
_atom_type_description
_atom_type_scat_dispersion_real
_atom_type_scat_dispersion_imag
_atom_type_scat_source
C C 0.0033 0.0016 'International Tables Vol C Tables 4.2.6.8 and 6.1.1.4'
H H 0.0000 0.0000 'International Tables Vol C Tables 4.2.6.8 and 6.1.1.4'
Cd Cd -0.8075 1.2024 'International Tables Vol C Tables 4.2.6.8 and 6.1.1.4'
Cu Cu 0.3201 1.2651 'International Tables Vol C Tables 4.2.6.8 and 6.1.1.4'
N N 0.0061 0.0033 'International Tables Vol C Tables 4.2.6.8 and 6.1.1.4'
O O 0.0106 0.0060 'International Tables Vol C Tables 4.2.6.8 and 6.1.1.4'
S S 0.1246 0.1234 'International Tables Vol C Tables 4.2.6.8 and 6.1.1.4'

loop_
_geom_angle_atom_site_label_1
_geom_angle_atom_site_label_2
_geom_angle_atom_site_label_3
_geom_angle
_geom_angle_site_symmetry_1
_geom_angle_site_symmetry_3
O2 Cd1 O2 169.40(19) 4 2
O2 Cd1 O2 84.1(2) 4 .
O2 Cd1 O2 96.9(2) 2 .
O2 Cd1 O2 96.9(2) 4 3
O2 Cd1 O2 84.1(2) 2 3
O2 Cd1 O2 169.40(19) . 3
O2 Cd1 O1 57.44(13) 4 4
O2 Cd1 O1 113.14(14) 2 4
O2 Cd1 O1 114.84(13) . 4
O2 Cd1 O1 74.05(13) 3 4
O2 Cd1 O1 114.84(13) 4 .
O2 Cd1 O1 74.05(13) 2 .
O2 Cd1 O1 57.44(13) . .
O2 Cd1 O1 113.14(14) 3 .
O1 Cd1 O1 170.87(18) 4 .
O2 Cd1 O1 74.05(13) 4 3
O2 Cd1 O1 114.84(13) 2 3
O2 Cd1 O1 113.14(14) . 3
O2 Cd1 O1 57.44(13) 3 3
O1 Cd1 O1 104.44(19) 4 3
O1 Cd1 O1 76.31(19) . 3
O2 Cd1 O1 113.14(14) 4 2
O2 Cd1 O1 57.44(13) 2 2
O2 Cd1 O1 74.05(13) . 2
O2 Cd1 O1 114.84(13) 3 2
O1 Cd1 O1 76.31(19) 4 2
O1 Cd1 O1 104.44(19) . 2
O1 Cd1 O1 170.87(18) 3 2
O2 Cd1 S1 28.40(10) 4 4
O2 Cd1 S1 141.73(10) 2 4
O2 Cd1 S1 98.65(11) . 4
O2 Cd1 S1 86.80(11) 3 4
O1 Cd1 S1 29.15(10) 4 4
O1 Cd1 S1 142.67(10) . 4
O1 Cd1 S1 90.55(10) 3 4
O1 Cd1 S1 93.93(10) 2 4
O2 Cd1 S1 98.65(11) 4 .
O2 Cd1 S1 86.80(11) 2 .
O2 Cd1 S1 28.40(10) . .
O2 Cd1 S1 141.73(10) 3 .
O1 Cd1 S1 142.67(10) 4 .
O1 Cd1 S1 29.15(10) . .
O1 Cd1 S1 93.93(10) 3 .
O1 Cd1 S1 90.55(10) 2 .
S1 Cd1 S1 121.17(6) 4 .
O2 Cd1 S1 86.80(11) 4 3
O2 Cd1 S1 98.65(11) 2 3
O2 Cd1 S1 141.73(10) . 3
O2 Cd1 S1 28.40(10) 3 3
O1 Cd1 S1 90.55(10) 4 3
O1 Cd1 S1 93.93(10) . 3
O1 Cd1 S1 29.15(10) 3 3
O1 Cd1 S1 142.67(10) 2 3
S1 Cd1 S1 90.35(6) 4 3
S1 Cd1 S1 118.45(6) . 3
O2 Cd1 S1 141.73(10) 4 2
O2 Cd1 S1 28.40(10) 2 2
O2 Cd1 S1 86.80(11) . 2
O2 Cd1 S1 98.65(11) 3 2
O1 Cd1 S1 93.93(10) 4 2
O1 Cd1 S1 90.55(10) . 2
O1 Cd1 S1 142.67(10) 3 2
O1 Cd1 S1 29.15(10) 2 2
S1 Cd1 S1 118.45(6) 4 2
S1 Cd1 S1 90.35(6) . 2
S1 Cd1 S1 121.17(6) 3 2
O3 Cu1 O2 95.56(17) 5_656 4_556
O3 Cu1 O1 97.50(17) 5_656 3_556
O2 Cu1 O1 87.37(17) 4_556 3_556
O3 Cu1 S1 122.73(12) 5_656 .
O2 Cu1 S1 123.82(12) 4_556 .
O1 Cu1 S1 121.47(12) 3_556 .
O3 Cu1 Cd1 96.32(11) 5_656 1_556
O2 Cu1 Cd1 40.71(11) 4_556 1_556
O1 Cu1 Cd1 46.78(12) 3_556 1_556
S1 Cu1 Cd1 140.89(5) . 1_556
O3 Cu1 Cu1 145.59(14) 5_656 3_556
O2 Cu1 Cu1 109.24(11) 4_556 3_556
O1 Cu1 Cu1 61.46(12) 3_556 3_556
S1 Cu1 Cu1 61.70(5) . 3_556
Cd1 Cu1 Cu1 88.04(4) 1_556 3_556
O3 Cu1 Cu1 136.38(14) 5_656 4_556
O2 Cu1 Cu1 60.74(12) 4_556 4_556
O1 Cu1 Cu1 115.68(12) 3_556 4_556
S1 Cu1 Cu1 63.27(5) . 4_556
Cd1 Cu1 Cu1 87.74(4) 1_556 4_556
Cu1 Cu1 Cu1 77.74(2) 3_556 4_556
O3 Cu1 Cu1 59.90(11) 5_656 5_656
O2 Cu1 Cu1 132.23(12) 4_556 5_656
O1 Cu1 Cu1 132.66(13) 3_556 5_656
S1 Cu1 Cu1 62.83(5) . 5_656
Cd1 Cu1 Cu1 156.08(3) 1_556 5_656
Cu1 Cu1 Cu1 112.78(4) 3_556 5_656
Cu1 Cu1 Cu1 107.47(4) 4_556 5_656
O3 S1 O1 106.8(2) . .
O3 S1 O2 105.8(3) . .
O1 S1 O2 102.0(2) . .
O3 S1 Cu1 112.64(17) . .
O1 S1 Cu1 114.87(18) . .
O2 S1 Cu1 113.78(17) . .
O3 S1 Cd1 112.11(16) . .
O1 S1 Cd1 55.37(18) . .
O2 S1 Cd1 46.90(16) . .
Cu1 S1 Cd1 134.90(7) . .
S1 O1 Cu1 115.7(2) . 3_556
S1 O1 Cd1 95.5(2) . .
Cu1 O1 Cd1 95.58(16) 3_556 .
S1 O2 Cu1 120.6(2) . 4_556
S1 O2 Cd1 104.7(2) . .
Cu1 O2 Cd1 102.77(16) 4_556 .
S1 O3 Cu1 124.6(2) . 5_656
N1 C1 C1 106.4(7) . 2_545
N1 C1 N1 65.5(7) . 4
C1 C1 N1 104.4(6) 2_545 4
C1 N1 C1 105.9(7) . 4
C1 N1 N1 60.1(8) . 4
C1 N1 N1 54.4(8) 4 4

loop_
_geom_bond_atom_site_label_1
_geom_bond_atom_site_label_2
_geom_bond_distance
_geom_bond_site_symmetry_2
Cd1 O2 2.343(4) 4
Cd1 O2 2.343(4) 2
Cd1 O2 2.343(4) .
Cd1 O2 2.343(4) 3
Cd1 O1 2.566(5) 4
Cd1 O1 2.566(5) .
Cd1 O1 2.566(5) 3
Cd1 O1 2.566(5) 2
Cd1 S1 3.1043(16) 4
Cd1 S1 3.1043(16) .
Cd1 S1 3.1043(16) 3
Cd1 S1 3.1043(16) 2
Cu1 O3 2.078(4) 5_656
Cu1 O2 2.138(4) 4_556
Cu1 O1 2.150(4) 3_556
Cu1 S1 2.1546(18) .
Cu1 Cd1 3.5042(12) 1_556
Cu1 Cu1 3.505(2) 3_556
Cu1 Cu1 3.524(2) 4_556
Cu1 Cu1 3.5239(18) 5_656
S1 O3 1.502(4) .
S1 O1 1.519(4) .
S1 O2 1.526(4) .
O1 Cu1 2.150(4) 3_556
O2 Cu1 2.138(4) 4_556
O3 Cu1 2.078(4) 5_656
C1 N1 1.497(14) .
C1 C1 1.529(13) 2_545
C1 N1 1.597(15) 4
N1 C1 1.597(15) 4
N1 N1 1.68(2) 4
